data_2106660
loop_
_publ_author_name
'Brown, I.D.'
'Faggiani, R.'

_publ_section_title
;
 Refinement of the crystal structure of lithium chromate
;
_journal_name_full 'Acta Crystallographica B (24,1968-38,1982)'
_journal_page_first 2364
_journal_page_last 2365
_journal_volume 31
_journal_year 1975
_chemical_formula_sum 'Cr Li2 O4'
_chemical_name_systematic 'Li2 (Cr O4)'
_space_group_IT_number 148
_symmetry_space_group_name_Hall '-R 3'
_symmetry_space_group_name_H-M 'R -3 :H'
_cell_angle_alpha 90
_cell_angle_beta 90
_cell_angle_gamma 120
_cell_formula_units_Z 18
_cell_length_a 14.005
_cell_length_b 14.005
_cell_length_c 9.405
_cell_volume 1597.554
_citation_journal_id_ASTM ACBCAR
_cod_data_source_file Brown_ACBCAR_1975_81.cif
_cod_data_source_block Cr1Li2O4
_cod_original_formula_sum 'Cr1 Li2 O4'
_cod_database_code 2106660

loop_
_symmetry_equiv_pos_as_xyz
x,y,z
-y,x-y,z
-x+y,-x,z
-x,-y,-z
y,-x+y,-z
x-y,x,-z
x+2/3,y+1/3,z+1/3
-y+2/3,x-y+1/3,z+1/3
-x+y+2/3,-x+1/3,z+1/3
-x+2/3,-y+1/3,-z+1/3
y+2/3,-x+y+1/3,-z+1/3
x-y+2/3,x+1/3,-z+1/3
x+1/3,y+2/3,z+2/3
-y+1/3,x-y+2/3,z+2/3
-x+y+1/3,-x+2/3,z+2/3
-x+1/3,-y+2/3,-z+2/3
y+1/3,-x+y+2/3,-z+2/3
x-y+1/3,x+2/3,-z+2/3

loop_
_atom_site_label
_atom_site_type_symbol
_atom_site_fract_x
_atom_site_fract_y
_atom_site_fract_z
_atom_site_occupancy
_atom_site_U_iso_or_equiv
O4 O-2 0.4573 0.2511 0.4405 1 0.0
O3 O-2 0.4627 0.2576 0.7303 1 0.0
O1 O-2 0.5618 0.4462 0.5812 1 0.0
Cr1 Cr+6 0.4563 0.3164 0.5868 1 0.0
Li1 Li+1 0.4581 0.3149 0.9196 1 0.0
O2 O-2 0.3424 0.3276 0.5856 1 0.0
Li2 Li+1 0.4541 0.3135 0.2522 1 0.0
